data_7212126
loop_
_publ_author_name
'Smiglak, Marcin'
'Hines, C. Corey'
'Rogers, Robin D.'

_publ_section_title
;
 New hydrogen carbonate precursors for efficient and byproduct-free
 syntheses of ionic liquids based on 1,2,3-trimethylimidazolium and
 N,N-dimethylpyrrolidinium cores
;
_journal_issue 3
_journal_name_full 'Green Chemistry'
_journal_page_first 491
_journal_paper_doi 10.1039/b920003g
_journal_volume 12
_journal_year 2010
_chemical_formula_sum 'C7 H14 N2 O4'
_chemical_formula_weight 190.20
_chemical_name_common (1,2,3-triMeIM)(HCO3)H2O
_chemical_name_systematic
;
?
;
_space_group_IT_number 14
_symmetry_cell_setting monoclinic
_symmetry_space_group_name_Hall '-P 2yn'
_symmetry_space_group_name_H-M 'P 1 21/n 1'
_atom_sites_solution_hydrogens geom
_atom_sites_solution_primary direct
_atom_sites_solution_secondary difmap
_audit_creation_method SHELXL-97
_cell_angle_alpha 90.00
_cell_angle_beta 95.011(5)
_cell_angle_gamma 90.00
_cell_formula_units_Z 4
_cell_length_a 7.479(2)
_cell_length_b 13.289(4)
_cell_length_c 9.636(3)
_cell_measurement_reflns_used 1200
_cell_measurement_temperature 173(2)
_cell_measurement_theta_max 25.12
_cell_measurement_theta_min 2.62
_cell_volume 954.0(5)
_computing_cell_refinement 'Bruker SMART'
_computing_data_collection 'Bruker SMART'
_computing_data_reduction 'Bruker SAINT'
_computing_molecular_graphics 'Bruker SHELXTL'
_computing_publication_material 'Bruker SHELXTL'
_computing_structure_refinement 'SHELXL-97 (Sheldrick, 1997)'
_computing_structure_solution 'SHELXS-97 (Sheldrick, 1990)'
_diffrn_ambient_temperature 173(2)
_diffrn_measured_fraction_theta_full 0.998
_diffrn_measured_fraction_theta_max 0.945
_diffrn_measurement_device_type 'CCD area detector'
_diffrn_measurement_method 'phi and omega scans'
_diffrn_radiation_monochromator graphite
_diffrn_radiation_source 'fine-focus sealed tube'
_diffrn_radiation_type MoK\a
_diffrn_radiation_wavelength 0.71073
_diffrn_reflns_av_R_equivalents 0.0900
_diffrn_reflns_av_sigmaI/netI 0.1304
_diffrn_reflns_limit_h_max 9
_diffrn_reflns_limit_h_min -9
_diffrn_reflns_limit_k_max 12
_diffrn_reflns_limit_k_min -17
_diffrn_reflns_limit_l_max 12
_diffrn_reflns_limit_l_min -12
_diffrn_reflns_number 6463
_diffrn_reflns_theta_full 25.30
_diffrn_reflns_theta_max 28.23
_diffrn_reflns_theta_min 2.62
_exptl_absorpt_coefficient_mu 0.108
_exptl_absorpt_correction_T_max 0.9968
_exptl_absorpt_correction_T_min 0.9787
_exptl_absorpt_correction_type multi-scan
_exptl_absorpt_process_details '(SADABS; Sheldrick, 2002)'
_exptl_crystal_colour colorless
_exptl_crystal_density_diffrn 1.324
_exptl_crystal_density_method 'not measured'
_exptl_crystal_description needle
_exptl_crystal_F_000 408
_exptl_crystal_size_max 0.20
_exptl_crystal_size_mid 0.05
_exptl_crystal_size_min 0.03
_refine_diff_density_max 0.191
_refine_diff_density_min -0.276
_refine_diff_density_rms 0.053
_refine_ls_extinction_method none
_refine_ls_goodness_of_fit_ref 1.003
_refine_ls_hydrogen_treatment refall
_refine_ls_matrix_type full
_refine_ls_number_parameters 174
_refine_ls_number_reflns 2233
_refine_ls_number_restraints 0
_refine_ls_restrained_S_all 1.003
_refine_ls_R_factor_all 0.1822
_refine_ls_R_factor_gt 0.0719
_refine_ls_shift/su_max 0.000
_refine_ls_shift/su_mean 0.000
_refine_ls_structure_factor_coef Fsqd
_refine_ls_weighting_details 'calc w=1/[\s^2^(Fo^2^)+(0.0546P)^2^+0.0000P] where P=(Fo^2^+2Fc^2^)/3'
_refine_ls_weighting_scheme calc
_refine_ls_wR_factor_gt 0.1097
_refine_ls_wR_factor_ref 0.1407
_reflns_number_gt 1037
_reflns_number_total 2233
_reflns_threshold_expression >2sigma(I)
_cod_data_source_file b920003g.txt
_cod_data_source_block '[1,2,3-triMeIM][HCO3]H2O'
_cod_depositor_comments
;
The following automatic conversions were performed:

'_symmetry_cell_setting' value 'Monoclinic' changed to 'monoclinic'
according to /home/saulius/struct/CIF-dictionaries/cif_core.dic
dictionary named 'cif_core.dic' version 2.4.2 from 2011-04-26.

Automatic conversion script
Id: cif_fix_values 1891 2012-01-12 08:04:46Z andrius 
;
_cod_original_sg_symbol_H-M P2(1)/n
_cod_database_code 7212126

loop_
_symmetry_equiv_pos_as_xyz
'x, y, z'
'-x+1/2, y+1/2, -z+1/2'
'-x, -y, -z'
'x-1/2, -y-1/2, z-1/2'

loop_
_atom_site_label
_atom_site_type_symbol
_atom_site_fract_x
_atom_site_fract_y
_atom_site_fract_z
_atom_site_U_iso_or_equiv
_atom_site_adp_type
_atom_site_occupancy
_atom_site_symmetry_multiplicity
_atom_site_calc_flag
N1 N 0.3630(3) 0.51113(19) 0.6813(2) 0.0309(6) Uani 1 1 d
N3 N 0.2483(3) 0.57304(17) 0.4877(2) 0.0288(6) Uani 1 1 d
C1 C 0.4523(5) 0.5041(4) 0.8227(3) 0.0493(9) Uani 1 1 d
H1A H 0.381(5) 0.540(3) 0.889(3) 0.075(11) Uiso 1 1 d
H1B H 0.578(6) 0.532(3) 0.827(4) 0.097(14) Uiso 1 1 d
H1C H 0.462(5) 0.438(3) 0.848(4) 0.068(12) Uiso 1 1 d
C2 C 0.3324(3) 0.5971(2) 0.6111(3) 0.0293(7) Uani 1 1 d
C3 C 0.1875(5) 0.6448(3) 0.3780(3) 0.0404(8) Uani 1 1 d
H3A H 0.286(4) 0.683(2) 0.362(3) 0.050(10) Uiso 1 1 d
H3B H 0.142(4) 0.605(2) 0.296(3) 0.047(9) Uiso 1 1 d
H3C H 0.111(5) 0.690(3) 0.412(4) 0.076(12) Uiso 1 1 d
C4 C 0.2266(4) 0.4701(2) 0.4805(3) 0.0321(7) Uani 1 1 d
H4A H 0.172(3) 0.441(2) 0.404(3) 0.030(8) Uiso 1 1 d
C5 C 0.2975(4) 0.4313(3) 0.6005(3) 0.0337(7) Uani 1 1 d
H5A H 0.311(4) 0.365(2) 0.630(3) 0.039(8) Uiso 1 1 d
C6 C 0.3853(5) 0.6992(3) 0.6575(4) 0.0461(9) Uani 1 1 d
H6A H 0.375(4) 0.710(3) 0.752(3) 0.071(11) Uiso 1 1 d
H6B H 0.291(6) 0.756(4) 0.617(4) 0.117(16) Uiso 1 1 d
H6C H 0.489(6) 0.717(3) 0.636(4) 0.096(15) Uiso 1 1 d
O1 O 0.4619(3) 0.20583(16) 0.67109(19) 0.0433(6) Uani 1 1 d
O2 O 0.5987(3) 0.06064(19) 0.6503(2) 0.0536(7) Uani 1 1 d
H1O2 H 0.597(5) 0.001(3) 0.597(4) 0.090(14) Uiso 1 1 d
O3 O 0.3825(3) 0.10582(15) 0.49051(19) 0.0423(6) Uani 1 1 d
C7 C 0.4750(4) 0.1273(2) 0.6023(3) 0.0332(7) Uani 1 1 d
O4 O 0.0864(4) 0.2354(2) 0.4400(2) 0.0507(7) Uani 1 1 d
H1O4 H 0.192(5) 0.197(3) 0.449(3) 0.071(12) Uiso 1 1 d
H2O4 H 0.060(5) 0.259(3) 0.352(4) 0.102(15) Uiso 1 1 d

loop_
_atom_site_aniso_label
_atom_site_aniso_U_11
_atom_site_aniso_U_22
_atom_site_aniso_U_33
_atom_site_aniso_U_23
_atom_site_aniso_U_13
_atom_site_aniso_U_12
N1 0.0279(13) 0.0400(16) 0.0245(12) 0.0014(12) 0.0016(9) 0.0013(12)
N3 0.0302(13) 0.0307(15) 0.0258(12) 0.0016(12) 0.0047(10) -0.0009(12)
C1 0.048(2) 0.067(3) 0.0310(18) 0.001(2) -0.0052(15) 0.012(2)
C2 0.0272(15) 0.0362(19) 0.0252(15) -0.0025(14) 0.0058(12) -0.0032(13)
C3 0.054(2) 0.040(2) 0.0273(18) 0.0058(17) 0.0058(16) 0.0002(19)
C4 0.0361(17) 0.0321(19) 0.0282(17) -0.0063(15) 0.0029(13) -0.0012(14)
C5 0.0367(17) 0.0294(19) 0.0353(17) -0.0005(16) 0.0057(13) 0.0056(15)
C6 0.055(2) 0.042(2) 0.042(2) -0.0144(18) 0.0080(18) -0.0129(19)
O1 0.0478(13) 0.0413(14) 0.0401(12) -0.0083(11) 0.0011(9) 0.0006(11)
O2 0.0605(16) 0.0504(15) 0.0450(13) -0.0099(12) -0.0230(11) 0.0217(13)
O3 0.0464(13) 0.0417(13) 0.0352(12) 0.0008(10) -0.0155(10) 0.0053(10)
C7 0.0341(17) 0.0350(19) 0.0307(16) 0.0092(15) 0.0041(13) -0.0021(14)
O4 0.0563(16) 0.0577(17) 0.0382(13) -0.0016(12) 0.0050(11) 0.0184(13)

loop_
_atom_type_symbol
_atom_type_description
_atom_type_scat_dispersion_real
_atom_type_scat_dispersion_imag
_atom_type_scat_source
C C 0.0033 0.0016 'International Tables Vol C Tables 4.2.6.8 and 6.1.1.4'
H H 0.0000 0.0000 'International Tables Vol C Tables 4.2.6.8 and 6.1.1.4'
N N 0.0061 0.0033 'International Tables Vol C Tables 4.2.6.8 and 6.1.1.4'
O O 0.0106 0.0060 'International Tables Vol C Tables 4.2.6.8 and 6.1.1.4'

loop_
_geom_angle_atom_site_label_1
_geom_angle_atom_site_label_2
_geom_angle_atom_site_label_3
_geom_angle
C2 N1 C5 109.5(2)
C2 N1 C1 124.6(3)
C5 N1 C1 125.8(3)
C2 N3 C4 109.1(2)
C2 N3 C3 125.4(3)
C4 N3 C3 125.5(2)
N1 C1 H1A 110.3(19)
N1 C1 H1B 111(2)
H1A C1 H1B 111(3)
N1 C1 H1C 109(2)
H1A C1 H1C 109(3)
H1B C1 H1C 107(3)
N3 C2 N1 107.0(2)
N3 C2 C6 125.8(3)
N1 C2 C6 127.2(3)
N3 C3 H3A 106.3(19)
N3 C3 H3B 107.2(17)
H3A C3 H3B 112(2)
N3 C3 H3C 110(2)
H3A C3 H3C 104(3)
H3B C3 H3C 117(3)
C5 C4 N3 107.7(3)
C5 C4 H4A 131.3(17)
N3 C4 H4A 121.1(17)
C4 C5 N1 106.7(3)
C4 C5 H5A 130.8(18)
N1 C5 H5A 122.5(17)
C2 C6 H6A 113(2)
C2 C6 H6B 112(2)
H6A C6 H6B 98(3)
C2 C6 H6C 114(3)
H6A C6 H6C 111(3)
H6B C6 H6C 107(4)
C7 O2 H1O2 113(2)
O1 C7 O3 125.6(3)
O1 C7 O2 117.2(3)
O3 C7 O2 117.3(3)
H1O4 O4 H2O4 113(3)

loop_
_geom_bond_atom_site_label_1
_geom_bond_atom_site_label_2
_geom_bond_distance
N1 C2 1.338(3)
N1 C5 1.380(4)
N1 C1 1.466(4)
N3 C2 1.334(3)
N3 C4 1.379(4)
N3 C3 1.466(4)
C1 H1A 0.99(4)
C1 H1B 1.01(4)
C1 H1C 0.92(4)
C2 C6 1.471(4)
C3 H3A 0.92(3)
C3 H3B 0.98(3)
C3 H3C 0.91(4)
C4 C5 1.333(4)
C4 H4A 0.90(3)
C5 H5A 0.93(3)
C6 H6A 0.93(3)
C6 H6B 1.09(5)
C6 H6C 0.85(4)
O1 C7 1.245(3)
O2 C7 1.334(3)
O2 H1O2 0.95(4)
O3 C7 1.261(3)
O4 H1O4 0.94(4)
O4 H2O4 0.91(4)
